data_4086864
loop_
_publ_author_name
'Ouli\'e, Pascal'
'Dinoi, Chiara'
'Li, Chen'
'Sournia-Saquet, Alix'
'Jacob, Kane'
'Vendier, Laure'
'Etienne, Michel'

_publ_section_title
;
 CH Bond Activation of Unsaturated Hydrocarbons by a Niobium Methyl
 Cyclopropyl Precursor. Cyclopropyl Ring Opening and Alkyne Coupling
 Reaction
;
_journal_issue 1
_journal_name_full Organometallics
_journal_page_first 53
_journal_paper_doi 10.1021/acs.organomet.6b00506
_journal_volume 36
_journal_year 2017
_chemical_compound_source 'synthesis as described'
_chemical_formula_moiety 'C26 H36 B N6 Nb O, 0.5(C6 H6)'
_chemical_formula_sum 'C29 H39 B N6 Nb O'
_chemical_formula_weight 591.38
_chemical_name_systematic
;
 ?
;
_space_group_IT_number 14
_symmetry_cell_setting monoclinic
_symmetry_Int_Tables_number 14
_symmetry_space_group_name_Hall '-P 2yn'
_symmetry_space_group_name_H-M 'P 1 21/n 1'
_atom_sites_solution_hydrogens geom
_atom_sites_solution_primary direct
_atom_sites_solution_secondary difmap
_cell_angle_alpha 90
_cell_angle_beta 93.803(3)
_cell_angle_gamma 90
_cell_formula_units_Z 4
_cell_length_a 13.7378(5)
_cell_length_b 10.5966(3)
_cell_length_c 20.1933(6)
_cell_measurement_reflns_used 8332
_cell_measurement_temperature 180(2)
_cell_measurement_theta_max 29.4335
_cell_measurement_theta_min 2.9661
_cell_measurement_wavelength 0.71073
_cell_volume 2933.15(16)
_computing_cell_refinement
;
        CrysAlisPro, Oxford Diffraction Ltd.,
        Version 1.171.33.66 (release 28-04-2010 CrysAlis171 .NET)
        (compiled Apr 28 2010,14:27:37)
;
_computing_data_collection
;
        CrysAlisPro, Oxford Diffraction Ltd.,
        Version 1.171.33.66 (release 28-04-2010 CrysAlis171 .NET)
        (compiled Apr 28 2010,14:27:37)
;
_computing_data_reduction
;
        CrysAlisPro, Oxford Diffraction Ltd.,
        Version 1.171.33.66 (release 28-04-2010 CrysAlis171 .NET)
        (compiled Apr 28 2010,14:27:37)
;
_computing_molecular_graphics 'Ortep-3 for Windows (Farrugia, 1997)'
_computing_publication_material 'WinGX publication routines (Farrugia, 1999)'
_computing_structure_refinement 'SHELXL-97 (Sheldrick, 2008)'
_computing_structure_solution 'SIR92 (Giacovazzo et al, 1993)'
_diffrn_ambient_temperature 180
_diffrn_detector_area_resol_mean 16.1978
_diffrn_measured_fraction_theta_full 0.999
_diffrn_measured_fraction_theta_max 0.999
_diffrn_measurement_device_type 'Xcalibur, Eos, Gemini ultra'
_diffrn_measurement_method '\w scans'
_diffrn_orient_matrix_UB_11 -0.0362695
_diffrn_orient_matrix_UB_12 -0.0219685
_diffrn_orient_matrix_UB_13 -0.0238638
_diffrn_orient_matrix_UB_21 -0.0018817
_diffrn_orient_matrix_UB_22 -0.0581999
_diffrn_orient_matrix_UB_23 0.0172189
_diffrn_orient_matrix_UB_31 -0.0368369
_diffrn_orient_matrix_UB_32 0.0247421
_diffrn_orient_matrix_UB_33 0.0193295
_diffrn_radiation_monochromator graphite
_diffrn_radiation_source 'fine-focus sealed tube'
_diffrn_radiation_type MoK\a
_diffrn_radiation_wavelength 0.71073
_diffrn_reflns_av_R_equivalents 0.0725
_diffrn_reflns_av_unetI/netI 0.0893
_diffrn_reflns_limit_h_max 17
_diffrn_reflns_limit_h_min -17
_diffrn_reflns_limit_k_max 13
_diffrn_reflns_limit_k_min -13
_diffrn_reflns_limit_l_max 25
_diffrn_reflns_limit_l_min -24
_diffrn_reflns_number 22799
_diffrn_reflns_theta_full 26.37
_diffrn_reflns_theta_max 26.37
_diffrn_reflns_theta_min 2.97
_diffrn_standards_decay_% 0
_diffrn_standards_interval_count 0
_diffrn_standards_interval_time 0
_diffrn_standards_number 0
_exptl_absorpt_coefficient_mu 0.442
_exptl_absorpt_correction_T_max 0.978
_exptl_absorpt_correction_T_min 0.867
_exptl_absorpt_correction_type multi-scan
_exptl_absorpt_process_details
;
        CrysAlisPro, Oxford Diffraction Ltd.,
        Version 1.171.33.66 (release 28-04-2010 CrysAlis171 .NET)
        (compiled Apr 28 2010,14:27:37)
        Empirical absorption correction using spherical harmonics,
 implemented in SCALE3 ABSPACK scaling algorithm.
;
_exptl_crystal_colour yellow
_exptl_crystal_density_diffrn 1.339
_exptl_crystal_density_method 'not measured'
_exptl_crystal_description platelet
_exptl_crystal_F_000 1236
_exptl_crystal_size_max 0.15
_exptl_crystal_size_mid 0.1
_exptl_crystal_size_min 0.02
_refine_diff_density_max 0.835
_refine_diff_density_min -0.587
_refine_diff_density_rms 0.071
_refine_ls_extinction_method none
_refine_ls_goodness_of_fit_ref 1.003
_refine_ls_hydrogen_treatment constr
_refine_ls_matrix_type full
_refine_ls_number_parameters 351
_refine_ls_number_reflns 6002
_refine_ls_number_restraints 0
_refine_ls_restrained_S_all 1.003
_refine_ls_R_factor_all 0.0973
_refine_ls_R_factor_gt 0.0484
_refine_ls_shift/su_max 0.002
_refine_ls_shift/su_mean 0
_refine_ls_structure_factor_coef Fsqd
_refine_ls_weighting_details 'calc w=1/[\s^2^(Fo^2^)+(0.0523P)^2^+0.0000P] where P=(Fo^2^+2Fc^2^)/3'
_refine_ls_weighting_scheme calc
_refine_ls_wR_factor_gt 0.1014
_refine_ls_wR_factor_ref 0.1096
_reflns_number_gt 3884
_reflns_number_total 6002
_reflns_threshold_expression >2\s(I)
_cod_data_source_file om6b00506_si_002.cif
_cod_data_source_block op035
_cod_depositor_comments 'Adding full bibliography for 4086864--4086868.cif.'
_cod_original_sg_symbol_H-M 'P 21/n'
_cod_database_code 4086864

loop_
_symmetry_equiv_pos_as_xyz
'x, y, z'
'-x+1/2, y+1/2, -z+1/2'
'-x, -y, -z'
'x-1/2, -y-1/2, z-1/2'

loop_
_atom_site_label
_atom_site_type_symbol
_atom_site_fract_x
_atom_site_fract_y
_atom_site_fract_z
_atom_site_U_iso_or_equiv
_atom_site_adp_type
_atom_site_occupancy
_atom_site_symmetry_multiplicity
_atom_site_calc_flag
_atom_site_refinement_flags
C1 C 0.6669(3) 0.1710(4) 0.86816(18) 0.0426(10) Uani 1 1 d .
H1 H 0.6908 0.0885 0.8516 0.051 Uiso 1 1 calc R
C2 C 0.7422(3) 0.2457(5) 0.9098(2) 0.0555(11) Uani 1 1 d .
H2A H 0.8092 0.2109 0.9152 0.067 Uiso 1 1 calc R
H2B H 0.7388 0.3389 0.9072 0.067 Uiso 1 1 calc R
C3 C 0.6656(3) 0.1802(5) 0.9436(2) 0.0559(12) Uani 1 1 d .
H3A H 0.614 0.2323 0.962 0.067 Uiso 1 1 calc R
H3B H 0.6844 0.1043 0.97 0.067 Uiso 1 1 calc R
C4 C 0.5575(3) 0.4290(3) 0.79641(18) 0.0331(9) Uani 1 1 d .
C5 C 0.5555(3) 0.4152(4) 0.8598(2) 0.0414(10) Uani 1 1 d .
C6 C 0.5623(4) 0.5015(4) 0.9187(2) 0.0680(15) Uani 1 1 d .
H6A H 0.6034 0.5741 0.9094 0.102 Uiso 1 1 calc R
H6B H 0.5911 0.4559 0.9574 0.102 Uiso 1 1 calc R
H6C H 0.4969 0.5309 0.9278 0.102 Uiso 1 1 calc R
C7 C 0.5692(3) 0.5250(4) 0.7438(2) 0.0493(11) Uani 1 1 d .
H7A H 0.5823 0.6076 0.7643 0.074 Uiso 1 1 calc R
H7B H 0.5091 0.5295 0.7148 0.074 Uiso 1 1 calc R
H7C H 0.6238 0.5012 0.7175 0.074 Uiso 1 1 calc R
C8 C 0.4085(3) 0.2227(3) 0.87723(18) 0.0349(9) Uani 1 1 d .
C9 C 0.3900(3) 0.2611(4) 0.93851(19) 0.0491(10) Uani 1 1 d .
H9 H 0.4289 0.3175 0.9656 0.059 Uiso 1 1 calc R
C10 C 0.3011(4) 0.2019(5) 0.9560(2) 0.0634(14) Uani 1 1 d .
H10 H 0.2697 0.2135 0.9961 0.076 Uiso 1 1 calc R
C11 C 0.2716(3) 0.1286(5) 0.9059(3) 0.0601(13) Uani 1 1 d .
H11 H 0.2151 0.0768 0.9046 0.072 Uiso 1 1 calc R
C21 C 0.7748(3) 0.3374(4) 0.75367(19) 0.0437(10) Uani 1 1 d .
H21A H 0.7347 0.3929 0.7795 0.066 Uiso 1 1 calc R
H21B H 0.8182 0.3886 0.728 0.066 Uiso 1 1 calc R
H21C H 0.8138 0.2819 0.7838 0.066 Uiso 1 1 calc R
C22 C 0.7102(2) 0.2593(3) 0.70744(18) 0.0323(8) Uani 1 1 d .
C23 C 0.7280(3) 0.2200(4) 0.64411(19) 0.0419(10) Uani 1 1 d .
H23 H 0.7835 0.2399 0.6204 0.05 Uiso 1 1 calc R
C24 C 0.6507(3) 0.1474(4) 0.62227(18) 0.0367(9) Uani 1 1 d .
C25 C 0.6316(3) 0.0819(4) 0.5566(2) 0.0557(12) Uani 1 1 d .
H25A H 0.6161 -0.007 0.5642 0.084 Uiso 1 1 calc R
H25B H 0.6897 0.0876 0.5311 0.084 Uiso 1 1 calc R
H25C H 0.5764 0.1224 0.5317 0.084 Uiso 1 1 calc R
C31 C 0.5048(3) -0.0654(4) 0.90691(18) 0.0443(10) Uani 1 1 d .
H31A H 0.5746 -0.0615 0.9203 0.066 Uiso 1 1 calc R
H31B H 0.4763 -0.1406 0.9263 0.066 Uiso 1 1 calc R
H31C H 0.4724 0.0102 0.9226 0.066 Uiso 1 1 calc R
C32 C 0.4911(2) -0.0721(3) 0.83290(18) 0.0309(8) Uani 1 1 d .
C33 C 0.4652(3) -0.1756(3) 0.7948(2) 0.0354(9) Uani 1 1 d .
H33 H 0.4523 -0.2581 0.8105 0.043 Uiso 1 1 calc R
C34 C 0.4615(3) -0.1372(3) 0.73026(19) 0.0339(9) Uani 1 1 d .
C35 C 0.4363(4) -0.2094(4) 0.6674(2) 0.0583(12) Uani 1 1 d .
H35A H 0.3839 -0.1657 0.6413 0.087 Uiso 1 1 calc R
H35B H 0.4145 -0.2945 0.6784 0.087 Uiso 1 1 calc R
H35C H 0.494 -0.2152 0.6415 0.087 Uiso 1 1 calc R
C41 C 0.3144(3) 0.4381(4) 0.7706(2) 0.0482(11) Uani 1 1 d .
H41A H 0.3179 0.4033 0.8157 0.072 Uiso 1 1 calc R
H41B H 0.2488 0.4717 0.7597 0.072 Uiso 1 1 calc R
H41C H 0.3624 0.506 0.768 0.072 Uiso 1 1 calc R
C42 C 0.3358(3) 0.3364(3) 0.72242(18) 0.0322(8) Uani 1 1 d .
C43 C 0.2807(3) 0.3023(4) 0.66534(19) 0.0366(9) Uani 1 1 d .
H43 H 0.2219 0.341 0.6482 0.044 Uiso 1 1 calc R
C44 C 0.3272(3) 0.2023(3) 0.63833(18) 0.0334(8) Uani 1 1 d .
C45 C 0.2984(3) 0.1261(4) 0.57794(19) 0.0481(11) Uani 1 1 d .
H45A H 0.35 0.1309 0.5468 0.072 Uiso 1 1 calc R
H45B H 0.2376 0.1596 0.5567 0.072 Uiso 1 1 calc R
H45C H 0.2888 0.038 0.5907 0.072 Uiso 1 1 calc R
C51 C 0.4159(4) 0.4435(5) 0.5175(3) 0.0661(14) Uani 1 1 d .
H51 H 0.3575 0.4038 0.5292 0.079 Uiso 1 1 calc R
C52 C 0.5007(4) 0.4253(4) 0.5549(2) 0.0615(13) Uani 1 1 d .
H52 H 0.5012 0.3739 0.5934 0.074 Uiso 1 1 calc R
C53 C 0.5844(4) 0.4797(5) 0.5376(3) 0.0708(15) Uani 1 1 d .
H53 H 0.6435 0.465 0.5635 0.085 Uiso 1 1 calc R
N1 N 0.6235(2) 0.2128(3) 0.72349(13) 0.0275(7) Uani 1 1 d .
N2 N 0.5875(2) 0.1427(3) 0.67066(13) 0.0274(7) Uani 1 1 d .
N3 N 0.50452(19) 0.0282(3) 0.79402(14) 0.0270(7) Uani 1 1 d .
N4 N 0.48627(19) -0.0133(3) 0.72998(14) 0.0267(6) Uani 1 1 d .
N5 N 0.4146(2) 0.2604(3) 0.72988(13) 0.0292(6) Uani 1 1 d .
N6 N 0.40829(19) 0.1779(3) 0.67753(13) 0.0260(6) Uani 1 1 d .
O1 O 0.3331(2) 0.1374(3) 0.85635(14) 0.0517(7) Uani 1 1 d .
Nb1 Nb 0.53452(2) 0.24092(3) 0.815042(14) 0.02758(11) Uani 1 1 d .
B1 B 0.4878(3) 0.0788(4) 0.6711(2) 0.0306(9) Uani 1 1 d .
H1A H 0.4746 0.0311 0.6287 0.037 Uiso 1 1 calc R

loop_
_atom_site_aniso_label
_atom_site_aniso_U_11
_atom_site_aniso_U_22
_atom_site_aniso_U_33
_atom_site_aniso_U_23
_atom_site_aniso_U_13
_atom_site_aniso_U_12
C1 0.054(3) 0.043(2) 0.029(2) 0.0008(18) -0.0099(18) -0.010(2)
C2 0.047(2) 0.071(3) 0.048(2) 0.003(2) -0.0092(19) -0.008(3)
C3 0.051(3) 0.074(3) 0.041(3) 0.002(2) -0.007(2) -0.003(2)
C4 0.037(2) 0.030(2) 0.033(2) -0.0040(16) 0.0088(17) -0.0034(17)
C5 0.042(2) 0.042(2) 0.042(3) -0.0145(19) 0.0107(19) -0.0092(19)
C6 0.097(4) 0.057(3) 0.053(3) -0.029(2) 0.023(3) -0.020(3)
C7 0.062(3) 0.037(2) 0.051(3) 0.002(2) 0.011(2) 0.001(2)
C8 0.042(2) 0.034(2) 0.029(2) -0.0005(16) 0.0036(16) 0.0027(18)
C9 0.061(3) 0.058(3) 0.029(2) -0.004(2) 0.0113(19) 0.002(2)
C10 0.076(3) 0.080(3) 0.038(3) 0.008(3) 0.033(3) 0.030(3)
C11 0.045(3) 0.071(3) 0.066(3) 0.027(3) 0.019(3) 0.006(2)
C21 0.043(2) 0.044(2) 0.044(2) 0.0011(19) -0.0007(19) -0.0085(19)
C22 0.0277(17) 0.033(2) 0.037(2) -0.0005(18) 0.0040(15) 0.0010(18)
C23 0.039(2) 0.050(3) 0.039(2) 0.0040(19) 0.0150(18) 0.0034(19)
C24 0.043(2) 0.043(2) 0.025(2) 0.0020(17) 0.0081(18) 0.0072(19)
C25 0.063(3) 0.068(3) 0.037(3) -0.011(2) 0.016(2) 0.001(2)
C31 0.050(3) 0.047(2) 0.037(2) 0.0102(19) 0.011(2) 0.002(2)
C32 0.0228(18) 0.031(2) 0.040(2) 0.0091(17) 0.0088(16) 0.0059(15)
C33 0.032(2) 0.0239(19) 0.050(3) 0.0042(17) 0.0045(18) -0.0023(16)
C34 0.0243(18) 0.0249(19) 0.052(3) -0.0027(17) -0.0028(17) 0.0021(15)
C35 0.072(3) 0.030(2) 0.069(3) -0.010(2) -0.025(2) -0.003(2)
C41 0.046(2) 0.048(3) 0.052(3) -0.006(2) 0.014(2) 0.015(2)
C42 0.034(2) 0.033(2) 0.031(2) 0.0061(16) 0.0121(17) 0.0067(17)
C43 0.0259(19) 0.042(2) 0.041(2) 0.0086(18) 0.0016(17) 0.0091(17)
C44 0.0301(19) 0.038(2) 0.032(2) 0.0094(17) 0.0006(17) 0.0017(17)
C45 0.043(3) 0.061(3) 0.039(2) -0.002(2) -0.016(2) 0.006(2)
C51 0.067(3) 0.070(3) 0.064(3) 0.005(3) 0.018(3) -0.012(3)
C52 0.076(4) 0.061(3) 0.047(3) 0.010(2) -0.001(3) -0.009(3)
C53 0.058(3) 0.077(4) 0.075(4) 0.021(3) -0.011(3) 0.003(3)
N1 0.0291(15) 0.0288(16) 0.0247(16) 0.0010(12) 0.0013(13) 0.0002(12)
N2 0.0304(16) 0.0318(16) 0.0205(16) -0.0031(13) 0.0047(13) 0.0031(13)
N3 0.0266(16) 0.0285(16) 0.0262(16) 0.0007(13) 0.0047(13) 0.0005(13)
N4 0.0244(15) 0.0272(16) 0.0280(16) -0.0044(12) -0.0014(12) 0.0035(13)
N5 0.0330(15) 0.0292(16) 0.0253(15) -0.0025(14) 0.0027(12) -0.0009(15)
N6 0.0289(16) 0.0308(16) 0.0180(15) 0.0008(12) -0.0004(12) 0.0032(13)
O1 0.0472(17) 0.0577(19) 0.0508(18) 0.0058(15) 0.0086(15) -0.0025(15)
Nb1 0.03551(17) 0.02694(18) 0.02032(16) -0.00281(15) 0.00208(11) -0.00230(16)
B1 0.035(2) 0.035(2) 0.022(2) -0.0070(18) -0.0005(18) 0.0023(19)

loop_
_atom_type_symbol
_atom_type_description
_atom_type_scat_dispersion_real
_atom_type_scat_dispersion_imag
_atom_type_scat_source
C C 0.0033 0.0016 'International Tables Vol C Tables 4.2.6.8 and 6.1.1.4'
H H 0 0 'International Tables Vol C Tables 4.2.6.8 and 6.1.1.4'
N N 0.0061 0.0033 'International Tables Vol C Tables 4.2.6.8 and 6.1.1.4'
O O 0.0106 0.006 'International Tables Vol C Tables 4.2.6.8 and 6.1.1.4'
Nb Nb -2.0727 0.6215 'International Tables Vol C Tables 4.2.6.8 and 6.1.1.4'
B B 0.0013 0.0007 'International Tables Vol C Tables 4.2.6.8 and 6.1.1.4'

loop_
_geom_angle_atom_site_label_1
_geom_angle_atom_site_label_2
_geom_angle_atom_site_label_3
_geom_angle
_geom_angle_site_symmetry_1
_geom_angle_site_symmetry_3
C2 C1 C3 57.7(3) . .
C2 C1 Nb1 127.9(3) . .
C3 C1 Nb1 113.9(3) . .
C2 C1 H1 114.5 . .
C3 C1 H1 114.5 . .
Nb1 C1 H1 114.5 . .
C3 C2 C1 61.7(3) . .
C3 C2 H2A 117.6 . .
C1 C2 H2A 117.6 . .
C3 C2 H2B 117.6 . .
C1 C2 H2B 117.6 . .
H2A C2 H2B 114.7 . .
C2 C3 C1 60.7(3) . .
C2 C3 H3A 117.7 . .
C1 C3 H3A 117.7 . .
C2 C3 H3B 117.7 . .
C1 C3 H3B 117.7 . .
H3A C3 H3B 114.8 . .
C5 C4 C7 142.8(4) . .
C5 C4 Nb1 72.3(2) . .
C7 C4 Nb1 145.0(3) . .
C4 C5 C6 135.6(4) . .
C4 C5 Nb1 71.3(2) . .
C6 C5 Nb1 153.1(3) . .
C5 C6 H6A 109.5 . .
C5 C6 H6B 109.5 . .
H6A C6 H6B 109.5 . .
C5 C6 H6C 109.5 . .
H6A C6 H6C 109.5 . .
H6B C6 H6C 109.5 . .
C4 C7 H7A 109.5 . .
C4 C7 H7B 109.5 . .
H7A C7 H7B 109.5 . .
C4 C7 H7C 109.5 . .
H7A C7 H7C 109.5 . .
H7B C7 H7C 109.5 . .
C9 C8 O1 106.8(3) . .
C9 C8 Nb1 134.3(3) . .
O1 C8 Nb1 118.0(2) . .
C8 C9 C10 108.0(4) . .
C8 C9 H9 126 . .
C10 C9 H9 126 . .
C11 C10 C9 106.9(4) . .
C11 C10 H10 126.5 . .
C9 C10 H10 126.5 . .
C10 C11 O1 110.5(4) . .
C10 C11 H11 124.7 . .
O1 C11 H11 124.7 . .
C22 C21 H21A 109.5 . .
C22 C21 H21B 109.5 . .
H21A C21 H21B 109.5 . .
C22 C21 H21C 109.5 . .
H21A C21 H21C 109.5 . .
H21B C21 H21C 109.5 . .
N1 C22 C23 109.0(3) . .
N1 C22 C21 123.3(3) . .
C23 C22 C21 127.6(3) . .
C24 C23 C22 106.7(3) . .
C24 C23 H23 126.6 . .
C22 C23 H23 126.6 . .
N2 C24 C23 108.2(3) . .
N2 C24 C25 122.5(4) . .
C23 C24 C25 129.3(3) . .
C24 C25 H25A 109.5 . .
C24 C25 H25B 109.5 . .
H25A C25 H25B 109.5 . .
C24 C25 H25C 109.5 . .
H25A C25 H25C 109.5 . .
H25B C25 H25C 109.5 . .
C32 C31 H31A 109.5 . .
C32 C31 H31B 109.5 . .
H31A C31 H31B 109.5 . .
C32 C31 H31C 109.5 . .
H31A C31 H31C 109.5 . .
H31B C31 H31C 109.5 . .
N3 C32 C33 110.2(3) . .
N3 C32 C31 122.3(3) . .
C33 C32 C31 127.4(3) . .
C34 C33 C32 106.8(3) . .
C34 C33 H33 126.6 . .
C32 C33 H33 126.6 . .
N4 C34 C33 107.4(3) . .
N4 C34 C35 122.2(3) . .
C33 C34 C35 130.4(3) . .
C34 C35 H35A 109.5 . .
C34 C35 H35B 109.5 . .
H35A C35 H35B 109.5 . .
C34 C35 H35C 109.5 . .
H35A C35 H35C 109.5 . .
H35B C35 H35C 109.5 . .
C42 C41 H41A 109.5 . .
C42 C41 H41B 109.5 . .
H41A C41 H41B 109.5 . .
C42 C41 H41C 109.5 . .
H41A C41 H41C 109.5 . .
H41B C41 H41C 109.5 . .
N5 C42 C43 109.1(3) . .
N5 C42 C41 123.3(3) . .
C43 C42 C41 127.6(3) . .
C44 C43 C42 106.8(3) . .
C44 C43 H43 126.6 . .
C42 C43 H43 126.6 . .
N6 C44 C43 107.7(3) . .
N6 C44 C45 122.6(3) . .
C43 C44 C45 129.7(3) . .
C44 C45 H45A 109.5 . .
C44 C45 H45B 109.5 . .
H45A C45 H45B 109.5 . .
C44 C45 H45C 109.5 . .
H45A C45 H45C 109.5 . .
H45B C45 H45C 109.5 . .
C52 C51 C53 119.2(4) . 3_666
C52 C51 H51 120.4 . .
C53 C51 H51 120.4 3_666 .
C53 C52 C51 120.5(4) . .
C53 C52 H52 119.7 . .
C51 C52 H52 119.7 . .
C52 C53 C51 120.2(5) . 3_666
C52 C53 H53 119.9 . .
C51 C53 H53 119.9 3_666 .
C22 N1 N2 106.9(3) . .
C22 N1 Nb1 132.1(2) . .
N2 N1 Nb1 120.9(2) . .
C24 N2 N1 109.2(3) . .
C24 N2 B1 129.8(3) . .
N1 N2 B1 121.0(3) . .
C32 N3 N4 105.9(3) . .
C32 N3 Nb1 133.7(2) . .
N4 N3 Nb1 120.1(2) . .
C34 N4 N3 109.6(3) . .
C34 N4 B1 129.3(3) . .
N3 N4 B1 120.9(3) . .
C42 N5 N6 106.6(3) . .
C42 N5 Nb1 131.6(2) . .
N6 N5 Nb1 121.5(2) . .
C44 N6 N5 109.8(3) . .
C44 N6 B1 130.5(3) . .
N5 N6 B1 119.7(3) . .
C11 O1 C8 107.7(3) . .
C4 Nb1 C5 36.48(14) . .
C4 Nb1 C1 106.64(15) . .
C5 Nb1 C1 90.04(16) . .
C4 Nb1 C8 108.88(13) . .
C5 Nb1 C8 85.50(14) . .
C1 Nb1 C8 110.47(14) . .
C4 Nb1 N1 83.24(12) . .
C5 Nb1 N1 113.61(13) . .
C1 Nb1 N1 83.17(12) . .
C8 Nb1 N1 157.09(12) . .
C4 Nb1 N5 83.56(13) . .
C5 Nb1 N5 108.52(14) . .
C1 Nb1 N5 158.03(13) . .
C8 Nb1 N5 83.34(12) . .
N1 Nb1 N5 78.72(9) . .
C4 Nb1 N3 158.99(13) . .
C5 Nb1 N3 164.42(13) . .
C1 Nb1 N3 83.82(12) . .
C8 Nb1 N3 83.28(11) . .
N1 Nb1 N3 79.94(9) . .
N5 Nb1 N3 80.89(10) . .
N6 B1 N2 110.0(3) . .
N6 B1 N4 108.9(3) . .
N2 B1 N4 110.1(3) . .
N6 B1 H1A 109.3 . .
N2 B1 H1A 109.3 . .
N4 B1 H1A 109.3 . .

loop_
_geom_bond_atom_site_label_1
_geom_bond_atom_site_label_2
_geom_bond_distance
_geom_bond_site_symmetry_2
C1 C2 1.513(5) .
C1 C3 1.528(5) .
C1 Nb1 2.179(4) .
C1 H1 1 .
C2 C3 1.467(6) .
C2 H2A 0.99 .
C2 H2B 0.99 .
C3 H3A 0.99 .
C3 H3B 0.99 .
C4 C5 1.291(5) .
C4 C7 1.488(5) .
C4 Nb1 2.057(3) .
C5 C6 1.498(5) .
C5 Nb1 2.068(4) .
C6 H6A 0.98 .
C6 H6B 0.98 .
C6 H6C 0.98 .
C7 H7A 0.98 .
C7 H7B 0.98 .
C7 H7C 0.98 .
C8 C9 1.343(5) .
C8 O1 1.417(4) .
C8 Nb1 2.214(4) .
C9 C10 1.438(7) .
C9 H9 0.95 .
C10 C11 1.319(7) .
C10 H10 0.95 .
C11 O1 1.355(5) .
C11 H11 0.95 .
C21 C22 1.495(5) .
C21 H21A 0.98 .
C21 H21B 0.98 .
C21 H21C 0.98 .
C22 N1 1.348(4) .
C22 C23 1.382(5) .
C23 C24 1.360(5) .
C23 H23 0.95 .
C24 N2 1.351(4) .
C24 C25 1.505(5) .
C25 H25A 0.98 .
C25 H25B 0.98 .
C25 H25C 0.98 .
C31 C32 1.496(5) .
C31 H31A 0.98 .
C31 H31B 0.98 .
C31 H31C 0.98 .
C32 N3 1.341(4) .
C32 C33 1.373(5) .
C33 C34 1.364(5) .
C33 H33 0.95 .
C34 N4 1.357(4) .
C34 C35 1.503(5) .
C35 H35A 0.98 .
C35 H35B 0.98 .
C35 H35C 0.98 .
C41 C42 1.494(5) .
C41 H41A 0.98 .
C41 H41B 0.98 .
C41 H41C 0.98 .
C42 N5 1.350(4) .
C42 C43 1.384(5) .
C43 C44 1.370(5) .
C43 H43 0.95 .
C44 N6 1.349(4) .
C44 C45 1.493(5) .
C45 H45A 0.98 .
C45 H45B 0.98 .
C45 H45C 0.98 .
C51 C52 1.360(7) .
C51 C53 1.378(6) 3_666
C51 H51 0.95 .
C52 C53 1.352(6) .
C52 H52 0.95 .
C53 C51 1.378(6) 3_666
C53 H53 0.95 .
N1 N2 1.365(4) .
N1 Nb1 2.302(3) .
N2 B1 1.530(5) .
N3 N4 1.373(4) .
N3 Nb1 2.326(3) .
N4 B1 1.539(5) .
N5 N6 1.370(4) .
N5 Nb1 2.311(3) .
N6 B1 1.527(5) .
B1 H1A 1 .
